data_7016886
loop_
_publ_author_name
'Fu, Ying'
'Habtemariam, Abraha'
'Basri, Aida M. B. H.'
'Braddick, Darren'
'Clarkson, Guy J.'
'Sadler, Peter J.'

_publ_section_title
;
 Structure-activity relationships for organometallic osmium arene
 phenylazopyridine complexes with potent anticancer activity.
;
_journal_issue 40
_journal_name_full 'Dalton transactions (Cambridge, England : 2003)'
_journal_page_first 10553
_journal_page_last 10562
_journal_paper_doi 10.1039/c1dt10937e
_journal_volume 40
_journal_year 2011
_chemical_formula_sum 'C23 H18 Br Cl F6 N3 Os P'
_chemical_formula_weight 786.93
_chemical_name_systematic
;
?
;
_space_group_IT_number 2
_symmetry_cell_setting triclinic
_symmetry_space_group_name_Hall '-P 1'
_symmetry_space_group_name_H-M 'P -1'
_atom_sites_solution_hydrogens geom
_atom_sites_solution_primary direct
_atom_sites_solution_secondary difmap
_audit_creation_method SHELXL-97
_cell_angle_alpha 103.452(4)
_cell_angle_beta 94.374(4)
_cell_angle_gamma 100.802(4)
_cell_formula_units_Z 2
_cell_length_a 8.8866(5)
_cell_length_b 10.0428(4)
_cell_length_c 14.1695(7)
_cell_measurement_reflns_used 8051
_cell_measurement_temperature 100(2)
_cell_measurement_theta_max 29.33
_cell_measurement_theta_min 2.98
_cell_volume 1198.54(11)
_computing_cell_refinement 'CrysAlis RED, Oxford Diffraction Ltd'
_computing_data_collection 'CrysAlis CCD, Oxford Diffraction Ltd'
_computing_data_reduction 'CrysAlis RED, Oxford Diffraction Ltd'
_computing_molecular_graphics 'SHELXTL (Sheldrick, 1997)'
_computing_publication_material 'SHELXTL (Sheldrick, 1997)'
_computing_structure_refinement 'SHELXL-97 (Sheldrick, 1997)'
_computing_structure_solution 'SHELXS-97 (Sheldrick, 1990)'
_diffrn_ambient_temperature 100(2)
_diffrn_detector_area_resol_mean 10.2833
_diffrn_measured_fraction_theta_full 0.980
_diffrn_measured_fraction_theta_max 0.829
_diffrn_measurement_device_type 'Oxford Diffraction Gemini R'
_diffrn_measurement_method '\f & \w scans'
_diffrn_radiation_monochromator graphite
_diffrn_radiation_source 'Enhance (Mo) X-ray Source'
_diffrn_radiation_type MoK\a
_diffrn_radiation_wavelength 0.71073
_diffrn_reflns_av_R_equivalents 0.0244
_diffrn_reflns_av_sigmaI/netI 0.0418
_diffrn_reflns_limit_h_max 12
_diffrn_reflns_limit_h_min -11
_diffrn_reflns_limit_k_max 12
_diffrn_reflns_limit_k_min -11
_diffrn_reflns_limit_l_max 18
_diffrn_reflns_limit_l_min -19
_diffrn_reflns_number 10015
_diffrn_reflns_theta_full 25.50
_diffrn_reflns_theta_max 29.35
_diffrn_reflns_theta_min 2.98
_diffrn_standards_decay_% nil
_exptl_absorpt_coefficient_mu 7.231
_exptl_absorpt_correction_T_max 1.00
_exptl_absorpt_correction_T_min 0.41
_exptl_absorpt_correction_type multi-scan
_exptl_absorpt_process_details 'ABSPACK(CrysAlis, Oxford Diffraction)'
_exptl_crystal_colour brown
_exptl_crystal_density_diffrn 2.181
_exptl_crystal_density_method 'not measured'
_exptl_crystal_description block
_exptl_crystal_F_000 748
_exptl_crystal_size_max 0.40
_exptl_crystal_size_mid 0.18
_exptl_crystal_size_min 0.05
_refine_diff_density_max 1.113
_refine_diff_density_min -1.144
_refine_diff_density_rms 0.140
_refine_ls_extinction_method none
_refine_ls_goodness_of_fit_ref 0.990
_refine_ls_hydrogen_treatment constr
_refine_ls_matrix_type full
_refine_ls_number_parameters 325
_refine_ls_number_reflns 5466
_refine_ls_number_restraints 12
_refine_ls_restrained_S_all 1.055
_refine_ls_R_factor_all 0.0314
_refine_ls_R_factor_gt 0.0257
_refine_ls_shift/su_max 0.001
_refine_ls_shift/su_mean 0.000
_refine_ls_structure_factor_coef Fsqd
_refine_ls_weighting_details 'calc w=1/[\s^2^(Fo^2^)+(0.0310P)^2^+0.0000P] where P=(Fo^2^+2Fc^2^)/3'
_refine_ls_weighting_scheme calc
_refine_ls_wR_factor_gt 0.0558
_refine_ls_wR_factor_ref 0.0567
_reflns_number_gt 4836
_reflns_number_total 5466
_reflns_threshold_expression >2sigma(I)
_cod_data_source_file c1dt10937e.txt
_cod_data_source_block fy18
_cod_depositor_comments
;
The following automatic conversions were performed:

'_symmetry_cell_setting' value 'Triclinic' changed to 'triclinic'
according to /home/saulius/struct/CIF-dictionaries/cif_core.dic
dictionary named 'cif_core.dic' version 2.4.1 from 2010-06-29.

Automatic conversion script
Id: cif_fix_values 1715 2011-07-08 13:25:40Z adriana 
;
_cod_original_cell_volume 1198.54(10)
_cod_original_sg_symbol_H-M P-1
_cod_database_code 7016886

loop_
_symmetry_equiv_pos_as_xyz
'x, y, z'
'-x, -y, -z'

loop_
_atom_site_label
_atom_site_type_symbol
_atom_site_fract_x
_atom_site_fract_y
_atom_site_fract_z
_atom_site_U_iso_or_equiv
_atom_site_adp_type
_atom_site_occupancy
_atom_site_symmetry_multiplicity
_atom_site_calc_flag
_atom_site_refinement_flags
Os1 Os 0.781706(17) 0.133670(15) 0.246250(11) 0.01146(5) Uani 1 1 d .
Cl1 Cl 0.87070(11) 0.21857(10) 0.11187(7) 0.0183(2) Uani 1 1 d .
N1 N 0.5727(4) 0.1698(3) 0.1980(2) 0.0155(7) Uani 1 1 d .
C2 C 0.5242(5) 0.2928(4) 0.2227(3) 0.0174(8) Uani 1 1 d .
H2A H 0.5910 0.3723 0.2658 0.021 Uiso 1 1 calc R
C3 C 0.3814(5) 0.3041(4) 0.1866(3) 0.0204(9) Uani 1 1 d .
Br3 Br 0.32313(5) 0.47783(4) 0.22676(3) 0.02391(10) Uani 1 1 d .
C4 C 0.2812(5) 0.1902(4) 0.1230(3) 0.0210(9) Uani 1 1 d .
H4A H 0.1811 0.1973 0.0988 0.025 Uiso 1 1 calc R
C5 C 0.3316(5) 0.0662(4) 0.0958(3) 0.0186(9) Uani 1 1 d .
H5A H 0.2668 -0.0136 0.0519 0.022 Uiso 1 1 calc R
C6 C 0.4787(5) 0.0598(4) 0.1337(3) 0.0172(8) Uani 1 1 d .
N7 N 0.5336(4) -0.0607(3) 0.1066(2) 0.0167(7) Uani 1 1 d .
N8 N 0.6697(4) -0.0484(3) 0.1494(2) 0.0151(7) Uani 1 1 d .
C9 C 0.7291(5) -0.1738(4) 0.1238(3) 0.0182(9) Uani 1 1 d .
C10 C 0.6281(5) -0.3041(4) 0.1076(3) 0.0252(10) Uani 1 1 d .
H10A H 0.5210 -0.3101 0.1119 0.030 Uiso 1 1 calc R
C11 C 0.6869(6) -0.4233(5) 0.0854(4) 0.0313(11) Uani 1 1 d .
H11A H 0.6177 -0.5115 0.0740 0.038 Uiso 1 1 calc R
C12 C 0.8471(5) -0.4210(4) 0.0786(3) 0.0175(9) Uani 1 1 d .
H12A H 0.8873 -0.5038 0.0653 0.021 Uiso 1 1 calc R
C13 C 0.9399(5) -0.2869(4) 0.0932(3) 0.0237(10) Uani 1 1 d .
H13A H 1.0465 -0.2789 0.0866 0.028 Uiso 1 1 calc R
C14 C 0.8830(5) -0.1651(4) 0.1169(3) 0.0196(9) Uani 1 1 d .
H14A H 0.9508 -0.0762 0.1282 0.023 Uiso 1 1 calc R
C15 C 0.9811(4) 0.2844(4) 0.3453(3) 0.0178(9) Uani 1 1 d .
H15A H 1.0409 0.3611 0.3206 0.021 Uiso 1 1 calc R
C16 C 1.0163(5) 0.1489(4) 0.3188(3) 0.0195(9) Uani 1 1 d .
H16A H 1.1017 0.1338 0.2780 0.023 Uiso 1 1 calc R
C17 C 0.9182(5) 0.0339(4) 0.3360(3) 0.0202(9) Uani 1 1 d .
H17A H 0.9340 -0.0627 0.3077 0.024 Uiso 1 1 calc R
C18 C 0.7801(5) 0.0515(4) 0.3776(3) 0.0174(9) Uani 1 1 d .
H18A H 0.7004 -0.0327 0.3785 0.021 Uiso 1 1 calc R
C19 C 0.7428(5) 0.1856(4) 0.3994(3) 0.0150(8) Uani 1 1 d .
H19A H 0.6371 0.1944 0.4160 0.018 Uiso 1 1 calc R
C20 C 0.8478(5) 0.3061(4) 0.3878(3) 0.0151(8) Uani 1 1 d .
C21 C 0.8096(4) 0.4470(4) 0.4156(3) 0.0163(8) Uani 1 1 d .
C22 C 0.7244(5) 0.4799(4) 0.4916(3) 0.0207(9) Uani 1 1 d .
H22A H 0.6926 0.4130 0.5276 0.025 Uiso 1 1 calc R
C23 C 0.6839(5) 0.6102(4) 0.5165(3) 0.0235(9) Uani 1 1 d .
H23A H 0.6243 0.6307 0.5688 0.028 Uiso 1 1 calc R
C24 C 0.7294(6) 0.7085(5) 0.4661(4) 0.0325(11) Uani 1 1 d .
H24A H 0.7021 0.7973 0.4832 0.039 Uiso 1 1 calc R
C25 C 0.8171(7) 0.6763(5) 0.3888(4) 0.0445(14) Uani 1 1 d .
H25A H 0.8501 0.7440 0.3536 0.053 Uiso 1 1 calc R
C26 C 0.8559(6) 0.5467(5) 0.3637(4) 0.0314(11) Uani 1 1 d .
H26A H 0.9143 0.5254 0.3108 0.038 Uiso 1 1 calc R
P10 P 0.69560(13) 0.11741(12) 0.66311(8) 0.0197(2) Uani 1 1 d .
F11 F 0.8060(3) 0.0604(3) 0.58641(17) 0.0270(6) Uani 1 1 d .
F12 F 0.5848(4) 0.1727(3) 0.7396(2) 0.0454(8) Uani 1 1 d .
F13 F 0.6033(3) -0.0394(3) 0.6510(2) 0.0469(8) Uani 1 1 d .
F14 F 0.7914(4) 0.2724(3) 0.6766(3) 0.0560(9) Uani 1 1 d U
F15 F 0.8072(3) 0.0972(3) 0.74988(18) 0.0350(7) Uani 1 1 d .
F16 F 0.5821(4) 0.1360(5) 0.5778(2) 0.0658(10) Uani 1 1 d U

loop_
_atom_site_aniso_label
_atom_site_aniso_U_11
_atom_site_aniso_U_22
_atom_site_aniso_U_33
_atom_site_aniso_U_23
_atom_site_aniso_U_13
_atom_site_aniso_U_12
Os1 0.01221(8) 0.01127(8) 0.01149(8) 0.00398(5) 0.00135(6) 0.00258(5)
Cl1 0.0206(5) 0.0188(5) 0.0162(5) 0.0075(4) 0.0041(4) 0.0013(4)
N1 0.0134(17) 0.0219(17) 0.0128(17) 0.0073(14) 0.0021(14) 0.0042(13)
C2 0.018(2) 0.021(2) 0.017(2) 0.0079(17) 0.0054(17) 0.0091(16)
C3 0.029(2) 0.022(2) 0.017(2) 0.0081(17) 0.0078(19) 0.0144(18)
Br3 0.0246(2) 0.0225(2) 0.0294(2) 0.00986(18) 0.00609(19) 0.01165(17)
C4 0.023(2) 0.030(2) 0.014(2) 0.0109(18) 0.0062(18) 0.0073(18)
C5 0.018(2) 0.023(2) 0.014(2) 0.0051(17) 0.0032(17) 0.0032(17)
C6 0.017(2) 0.021(2) 0.015(2) 0.0071(16) 0.0065(17) 0.0023(16)
N7 0.0151(17) 0.0216(18) 0.0111(17) 0.0052(14) 0.0001(14) -0.0024(14)
N8 0.0204(18) 0.0117(15) 0.0123(16) 0.0036(13) 0.0033(14) 0.0000(13)
C9 0.026(2) 0.017(2) 0.013(2) 0.0045(16) 0.0034(18) 0.0067(17)
C10 0.034(3) 0.016(2) 0.029(2) 0.0062(18) 0.013(2) 0.0063(18)
C11 0.040(3) 0.017(2) 0.035(3) 0.0047(19) 0.011(2) 0.0019(19)
C12 0.024(2) 0.0132(19) 0.0104(19) -0.0067(15) 0.0041(17) 0.0046(16)
C13 0.026(2) 0.026(2) 0.022(2) 0.0052(18) 0.0033(19) 0.0111(18)
C14 0.022(2) 0.019(2) 0.017(2) 0.0036(17) -0.0026(18) 0.0047(17)
C15 0.014(2) 0.020(2) 0.015(2) 0.0028(17) -0.0048(17) -0.0006(16)
C16 0.015(2) 0.025(2) 0.018(2) 0.0046(17) -0.0007(18) 0.0056(17)
C17 0.025(2) 0.023(2) 0.013(2) 0.0045(17) -0.0043(18) 0.0103(17)
C18 0.023(2) 0.019(2) 0.0099(19) 0.0073(16) -0.0065(17) 0.0016(16)
C19 0.019(2) 0.019(2) 0.0074(18) 0.0051(15) -0.0018(16) 0.0022(16)
C20 0.020(2) 0.0143(19) 0.0091(19) 0.0028(15) -0.0029(16) -0.0003(15)
C21 0.0134(19) 0.0146(19) 0.017(2) 0.0012(16) -0.0046(17) -0.0004(15)
C22 0.020(2) 0.018(2) 0.021(2) 0.0023(17) -0.0004(18) 0.0021(16)
C23 0.022(2) 0.023(2) 0.021(2) -0.0024(18) -0.0028(19) 0.0057(17)
C24 0.042(3) 0.017(2) 0.035(3) -0.001(2) -0.003(2) 0.010(2)
C25 0.061(4) 0.024(3) 0.057(4) 0.020(2) 0.023(3) 0.011(2)
C26 0.042(3) 0.019(2) 0.036(3) 0.011(2) 0.015(2) 0.002(2)
P10 0.0186(6) 0.0246(6) 0.0233(6) 0.0144(5) 0.0089(5) 0.0099(4)
F11 0.0334(15) 0.0337(14) 0.0209(13) 0.0103(11) 0.0104(11) 0.0171(12)
F12 0.0522(19) 0.059(2) 0.0523(19) 0.0353(16) 0.0396(16) 0.0398(16)
F13 0.0446(19) 0.0389(17) 0.0477(19) 0.0096(14) 0.0078(16) -0.0140(14)
F14 0.067(2) 0.0253(14) 0.085(2) 0.0187(15) 0.0447(18) 0.0127(14)
F15 0.0292(15) 0.0577(18) 0.0168(14) 0.0034(13) -0.0017(12) 0.0150(13)
F16 0.0433(18) 0.136(3) 0.0514(19) 0.061(2) 0.0190(15) 0.0483(19)

loop_
_atom_type_symbol
_atom_type_description
_atom_type_scat_dispersion_real
_atom_type_scat_dispersion_imag
_atom_type_scat_source
C C 0.0033 0.0016 'International Tables Vol C Tables 4.2.6.8 and 6.1.1.4'
H H 0.0000 0.0000 'International Tables Vol C Tables 4.2.6.8 and 6.1.1.4'
N N 0.0061 0.0033 'International Tables Vol C Tables 4.2.6.8 and 6.1.1.4'
F F 0.0171 0.0103 'International Tables Vol C Tables 4.2.6.8 and 6.1.1.4'
P P 0.1023 0.0942 'International Tables Vol C Tables 4.2.6.8 and 6.1.1.4'
Cl Cl 0.1484 0.1585 'International Tables Vol C Tables 4.2.6.8 and 6.1.1.4'
Br Br -0.2901 2.4595 'International Tables Vol C Tables 4.2.6.8 and 6.1.1.4'
Os Os -1.2165 7.6030 'International Tables Vol C Tables 4.2.6.8 and 6.1.1.4'

loop_
_geom_angle_atom_site_label_1
_geom_angle_atom_site_label_2
_geom_angle_atom_site_label_3
_geom_angle
N8 Os1 N1 74.32(13)
N8 Os1 C19 122.50(13)
N1 Os1 C19 93.31(14)
N8 Os1 C18 96.66(13)
N1 Os1 C18 114.20(14)
C19 Os1 C18 37.69(14)
N8 Os1 C16 119.71(14)
N1 Os1 C16 165.96(14)
C19 Os1 C16 79.58(15)
C18 Os1 C16 66.91(15)
N8 Os1 C17 95.66(14)
N1 Os1 C17 149.97(14)
C19 Os1 C17 67.88(15)
C18 Os1 C17 37.60(15)
C16 Os1 C17 36.66(15)
N8 Os1 C15 156.54(15)
N1 Os1 C15 128.72(14)
C19 Os1 C15 66.42(15)
C18 Os1 C15 78.56(14)
C16 Os1 C15 37.27(15)
C17 Os1 C15 66.45(15)
N8 Os1 C20 159.76(13)
N1 Os1 C20 100.46(14)
C19 Os1 C20 37.42(13)
C18 Os1 C20 67.20(14)
C16 Os1 C20 66.58(15)
C17 Os1 C20 79.07(15)
C15 Os1 C20 36.07(15)
N8 Os1 Cl1 88.86(9)
N1 Os1 Cl1 84.69(9)
C19 Os1 Cl1 146.85(10)
C18 Os1 Cl1 161.09(11)
C16 Os1 Cl1 94.64(11)
C17 Os1 Cl1 123.99(11)
C15 Os1 Cl1 89.18(11)
C20 Os1 Cl1 110.38(10)
C6 N1 C2 118.5(3)
C6 N1 Os1 115.1(3)
C2 N1 Os1 126.4(3)
N1 C2 C3 121.2(4)
N1 C2 H2A 119.4
C3 C2 H2A 119.4
C2 C3 C4 120.9(4)
C2 C3 Br3 118.2(3)
C4 C3 Br3 120.9(3)
C5 C4 C3 118.0(4)
C5 C4 H4A 121.0
C3 C4 H4A 121.0
C4 C5 C6 119.2(4)
C4 C5 H5A 120.4
C6 C5 H5A 120.4
N1 C6 N7 117.2(4)
N1 C6 C5 122.2(4)
N7 C6 C5 120.7(4)
N8 N7 C6 112.2(3)
N7 N8 C9 113.5(3)
N7 N8 Os1 121.2(3)
C9 N8 Os1 125.3(3)
C14 C9 C10 120.7(4)
C14 C9 N8 120.0(3)
C10 C9 N8 119.3(4)
C11 C10 C9 118.8(4)
C11 C10 H10A 120.6
C9 C10 H10A 120.6
C10 C11 C12 123.2(4)
C10 C11 H11A 118.4
C12 C11 H11A 118.4
C13 C12 C11 114.6(4)
C13 C12 H12A 122.7
C11 C12 H12A 122.7
C14 C13 C12 123.0(4)
C14 C13 H13A 118.5
C12 C13 H13A 118.5
C9 C14 C13 119.7(4)
C9 C14 H14A 120.2
C13 C14 H14A 120.2
C20 C15 C16 121.7(4)
C20 C15 Os1 73.4(2)
C16 C15 Os1 70.3(2)
C20 C15 H15A 118.5
C16 C15 H15A 118.5
Os1 C15 H15A 118.5
C17 C16 C15 120.2(4)
C17 C16 Os1 71.7(2)
C15 C16 Os1 72.4(2)
C17 C16 H16A 119.5
C15 C16 H16A 119.5
Os1 C16 H16A 119.5
C16 C17 C18 119.7(4)
C16 C17 Os1 71.7(2)
C18 C17 Os1 70.8(2)
C16 C17 H17A 119.6
C18 C17 H17A 119.6
Os1 C17 H17A 119.6
C19 C18 C17 119.5(4)
C19 C18 Os1 70.2(2)
C17 C18 Os1 71.6(2)
C19 C18 H18A 119.6
C17 C18 H18A 119.6
Os1 C18 H18A 119.6
C18 C19 C20 121.1(4)
C18 C19 Os1 72.1(2)
C20 C19 Os1 75.0(2)
C18 C19 H19A 119.3
C20 C19 H19A 119.3
Os1 C19 H19A 119.3
C15 C20 C19 117.5(4)
C15 C20 C21 122.2(3)
C19 C20 C21 120.2(4)
C15 C20 Os1 70.6(2)
C19 C20 Os1 67.6(2)
C21 C20 Os1 130.7(3)
C22 C21 C26 118.8(4)
C22 C21 C20 120.4(4)
C26 C21 C20 120.8(4)
C21 C22 C23 120.9(4)
C21 C22 H22A 119.5
C23 C22 H22A 119.5
C24 C23 C22 120.5(4)
C24 C23 H23A 119.7
C22 C23 H23A 119.7
C23 C24 C25 119.0(4)
C23 C24 H24A 120.5
C25 C24 H24A 120.5
C26 C25 C24 120.4(5)
C26 C25 H25A 119.8
C24 C25 H25A 119.8
C25 C26 C21 120.3(5)
C25 C26 H26A 119.8
C21 C26 H26A 119.8
F16 P10 F14 90.3(2)
F16 P10 F12 89.37(17)
F14 P10 F12 90.94(17)
F16 P10 F15 178.92(18)
F14 P10 F15 90.54(18)
F12 P10 F15 89.90(16)
F16 P10 F13 91.2(2)
F14 P10 F13 178.4(2)
F12 P10 F13 89.67(17)
F15 P10 F13 88.03(17)
F16 P10 F11 90.71(16)
F14 P10 F11 89.59(16)
F12 P10 F11 179.46(16)
F15 P10 F11 90.01(14)
F13 P10 F11 89.79(16)

loop_
_geom_bond_atom_site_label_1
_geom_bond_atom_site_label_2
_geom_bond_distance
Os1 N8 2.039(3)
Os1 N1 2.055(3)
Os1 C19 2.181(4)
Os1 C18 2.204(4)
Os1 C16 2.215(4)
Os1 C17 2.215(4)
Os1 C15 2.242(4)
Os1 C20 2.278(4)
Os1 Cl1 2.3896(9)
N1 C6 1.348(5)
N1 C2 1.362(5)
C2 C3 1.366(6)
C2 H2A 0.9500
C3 C4 1.389(6)
C3 Br3 1.886(4)
C4 C5 1.382(6)
C4 H4A 0.9500
C5 C6 1.393(6)
C5 H5A 0.9500
C6 N7 1.372(5)
N7 N8 1.283(5)
N8 C9 1.436(5)
C9 C14 1.367(6)
C9 C10 1.399(6)
C10 C11 1.374(6)
C10 H10A 0.9500
C11 C12 1.431(6)
C11 H11A 0.9500
C12 C13 1.402(6)
C12 H12A 0.9500
C13 C14 1.390(6)
C13 H13A 0.9500
C14 H14A 0.9500
C15 C20 1.400(6)
C15 C16 1.425(6)
C15 H15A 1.0000
C16 C17 1.393(6)
C16 H16A 1.0000
C17 C18 1.424(6)
C17 H17A 1.0000
C18 C19 1.417(6)
C18 H18A 1.0000
C19 C20 1.433(5)
C19 H19A 1.0000
C20 C21 1.487(5)
C21 C22 1.377(6)
C21 C26 1.395(6)
C22 C23 1.395(6)
C22 H22A 0.9500
C23 C24 1.367(6)
C23 H23A 0.9500
C24 C25 1.405(7)
C24 H24A 0.9500
C25 C26 1.382(7)
C25 H25A 0.9500
C26 H26A 0.9500
P10 F16 1.582(3)
P10 F14 1.589(3)
P10 F12 1.594(3)
P10 F15 1.594(3)
P10 F13 1.597(3)
P10 F11 1.598(3)

loop_
_geom_hbond_atom_site_label_D
_geom_hbond_atom_site_label_H
_geom_hbond_atom_site_label_A
_geom_hbond_distance_DH
_geom_hbond_distance_HA
_geom_hbond_distance_DA
_geom_hbond_angle_DHA
_geom_hbond_site_symmetry_A
C4 H4A Cl1 0.95 2.82 3.707(5) 155.2 1_455
C5 H5A Cl1 0.95 2.74 3.664(4) 163.9 2_655
C19 H19A F13 1.00 2.38 3.100(5) 128.6 2_656
C17 H17A F15 1.00 2.55 3.175(5) 120.0 2_756
C16 H16A F15 1.00 2.55 3.175(5) 120.1 2_756
